data_2228311
loop_
_publ_author_name
'Chen, Ji-Fang'
'Liu, Ying'
'Wang, Jing-Yang'
'Liu, Deng-Ke'

_publ_section_title
;
 2-Chloroethyl
 2-(2-chlorophenyl)-2-(4,5,6,7-tetrahydrothieno[3,2-<i>c</i>]pyridin-5-yl)acetate
;
_journal_coeditor_code FK2029
_journal_issue 12
_journal_name_full 'Acta Crystallographica Section E'
_journal_page_first o3213
_journal_paper_doi 10.1107/S1600536810046908
_journal_volume 66
_journal_year 2010
_chemical_formula_iupac 'C17 H17 Cl2 N O2 S'
_chemical_formula_moiety 'C17 H17 Cl2 N O2 S'
_chemical_formula_sum 'C17 H17 Cl2 N O2 S'
_chemical_formula_weight 370.28
_chemical_name_systematic
;
2-Chloroethyl 2-(2-chlorophenyl)-2-(4,5,6,7-
tetrahydrothieno[3,2-<i>c</i>]pyridin-5-yl)acetate
;
_space_group_IT_number 14
_symmetry_cell_setting monoclinic
_symmetry_space_group_name_Hall '-P 2yn'
_symmetry_space_group_name_H-M 'P 1 21/n 1'
_atom_sites_solution_hydrogens geom
_atom_sites_solution_primary direct
_atom_sites_solution_secondary difmap
_cell_angle_alpha 90.00
_cell_angle_beta 100.509(8)
_cell_angle_gamma 90.00
_cell_formula_units_Z 4
_cell_length_a 9.6890(10)
_cell_length_b 11.2670(12)
_cell_length_c 15.5670(16)
_cell_measurement_reflns_used 2162
_cell_measurement_temperature 113(2)
_cell_measurement_theta_max 72.0
_cell_measurement_theta_min 27.6
_cell_volume 1670.9(3)
_computing_cell_refinement 'CrystalClear (Rigaku/MSC, 2005)'
_computing_data_collection 'CrystalClear (Rigaku/MSC, 2005)'
_computing_data_reduction 'CrystalClear (Rigaku/MSC, 2005)'
_computing_molecular_graphics 'SHELXTL (Sheldrick, 2008)'
_computing_publication_material 'CrystalStructure (Rigaku/MSC, 2005)'
_computing_structure_refinement 'SHELXL97 (Sheldrick, 2008)'
_computing_structure_solution 'SHELXS97 (Sheldrick, 2008)'
_diffrn_ambient_temperature 113(2)
_diffrn_detector_area_resol_mean 14.63
_diffrn_measured_fraction_theta_full 0.987
_diffrn_measured_fraction_theta_max 0.966
_diffrn_measurement_device_type 'Rigaku Saturn'
_diffrn_measurement_method \w
_diffrn_radiation_monochromator multilayer
_diffrn_radiation_source 'fine-focus sealed tube'
_diffrn_radiation_type CuK\a
_diffrn_radiation_wavelength 1.54187
_diffrn_reflns_av_R_equivalents 0.0646
_diffrn_reflns_av_sigmaI/netI 0.0427
_diffrn_reflns_limit_h_max 11
_diffrn_reflns_limit_h_min -11
_diffrn_reflns_limit_k_max 13
_diffrn_reflns_limit_k_min -13
_diffrn_reflns_limit_l_max 15
_diffrn_reflns_limit_l_min -19
_diffrn_reflns_number 18109
_diffrn_reflns_theta_full 67.75
_diffrn_reflns_theta_max 72.58
_diffrn_reflns_theta_min 4.87
_diffrn_standards_decay_% 0
_diffrn_standards_interval_count 0
_diffrn_standards_interval_time 0
_diffrn_standards_number 0
_exptl_absorpt_coefficient_mu 4.733
_exptl_absorpt_correction_T_max 0.4512
_exptl_absorpt_correction_T_min 0.3725
_exptl_absorpt_correction_type multi-scan
_exptl_absorpt_process_details '(CrystalClear; Rigaku/MSC, 2005)'
_exptl_crystal_colour colorless
_exptl_crystal_density_diffrn 1.472
_exptl_crystal_density_method 'not measured'
_exptl_crystal_description prism
_exptl_crystal_F_000 768
_exptl_crystal_size_max 0.26
_exptl_crystal_size_mid 0.24
_exptl_crystal_size_min 0.20
_refine_diff_density_max 0.554
_refine_diff_density_min -0.499
_refine_ls_extinction_coef 0.0023(4)
_refine_ls_extinction_expression Fc^*^=kFc[1+0.001xFc^2^\l^3^/sin(2\q)]^-1/4^
_refine_ls_extinction_method SHELXL
_refine_ls_goodness_of_fit_ref 1.092
_refine_ls_hydrogen_treatment constr
_refine_ls_matrix_type full
_refine_ls_number_parameters 210
_refine_ls_number_reflns 3203
_refine_ls_number_restraints 0
_refine_ls_restrained_S_all 1.092
_refine_ls_R_factor_all 0.0397
_refine_ls_R_factor_gt 0.0373
_refine_ls_shift/su_max 0.001
_refine_ls_shift/su_mean 0.000
_refine_ls_structure_factor_coef Fsqd
_refine_ls_weighting_details 'calc w=1/[\s^2^(Fo^2^)+(0.0633P)^2^+0.6161P] where P=(Fo^2^+2Fc^2^)/3'
_refine_ls_weighting_scheme calc
_refine_ls_wR_factor_gt 0.1002
_refine_ls_wR_factor_ref 0.1071
_reflns_number_gt 2974
_reflns_number_total 3203
_reflns_threshold_expression >2sigma(I)
_cod_data_source_file fk2029.cif
_cod_data_source_block I
_cod_original_sg_symbol_H-M 'P 21/n'
_cod_database_code 2228311
_cod_database_fobs_code 2228311

loop_
_symmetry_equiv_pos_as_xyz
'x, y, z'
'-x+1/2, y+1/2, -z+1/2'
'-x, -y, -z'
'x-1/2, -y-1/2, z-1/2'

loop_
_atom_site_type_symbol
_atom_site_label
_atom_site_fract_x
_atom_site_fract_y
_atom_site_fract_z
_atom_site_U_iso_or_equiv
_atom_site_adp_type
_atom_site_calc_flag
_atom_site_refinement_flags
_atom_site_occupancy
_atom_site_disorder_assembly
_atom_site_disorder_group
Cl Cl1 0.04822(5) 0.57741(4) 0.11386(3) 0.02277(16) Uani d . 1 . .
Cl Cl2 0.76621(5) 0.81053(4) 0.43330(3) 0.02378(16) Uani d . 1 . .
S S1 -0.27359(5) 0.25362(4) 0.37037(3) 0.02083(16) Uani d . 1 . .
O O1 0.32239(15) 0.54792(13) 0.45403(9) 0.0225(3) Uani d . 1 . .
O O2 0.39640(14) 0.66198(12) 0.35279(9) 0.0174(3) Uani d . 1 . .
N N1 0.08010(16) 0.47629(13) 0.32205(10) 0.0130(3) Uani d . 1 . .
C C1 -0.1656(2) 0.13256(17) 0.36824(13) 0.0210(4) Uani d . 1 . .
H H1 -0.1959 0.0524 0.3685 0.025 Uiso calc R 1 . .
C C2 -0.0317(2) 0.16624(17) 0.36612(13) 0.0179(4) Uani d . 1 . .
H H2 0.0432 0.1120 0.3656 0.022 Uiso calc R 1 . .
C C3 -0.01587(19) 0.29199(16) 0.36478(12) 0.0144(4) Uani d . 1 . .
C C4 -0.13725(19) 0.35097(16) 0.36683(12) 0.0153(4) Uani d . 1 . .
C C5 -0.1531(2) 0.48332(16) 0.36218(13) 0.0176(4) Uani d . 1 . .
H H5A -0.2034 0.5113 0.4083 0.021 Uiso calc R 1 . .
H H5B -0.2085 0.5066 0.3048 0.021 Uiso calc R 1 . .
C C6 -0.0070(2) 0.53980(16) 0.37471(13) 0.0169(4) Uani d . 1 . .
H H6A -0.0154 0.6242 0.3568 0.020 Uiso calc R 1 . .
H H6B 0.0376 0.5364 0.4372 0.020 Uiso calc R 1 . .
C C7 0.11670(19) 0.35649(16) 0.35549(14) 0.0175(4) Uani d . 1 . .
H H7A 0.1803 0.3613 0.4129 0.021 Uiso calc R 1 . .
H H7B 0.1657 0.3130 0.3146 0.021 Uiso calc R 1 . .
C C8 0.19666(18) 0.54645(15) 0.30224(12) 0.0139(4) Uani d . 1 . .
H H8 0.1549 0.6221 0.2756 0.017 Uiso calc R 1 . .
C C9 0.26203(18) 0.48536(15) 0.23238(12) 0.0132(4) Uani d . 1 . .
C C10 0.19866(18) 0.49132(16) 0.14532(12) 0.0143(4) Uani d . 1 . .
C C11 0.2530(2) 0.43267(17) 0.08043(13) 0.0175(4) Uani d . 1 . .
H H11 0.2070 0.4375 0.0212 0.021 Uiso calc R 1 . .
C C12 0.3751(2) 0.36703(16) 0.10307(13) 0.0179(4) Uani d . 1 . .
H H12 0.4127 0.3261 0.0592 0.021 Uiso calc R 1 . .
C C13 0.44201(19) 0.36086(16) 0.18876(13) 0.0164(4) Uani d . 1 . .
H H13 0.5268 0.3171 0.2039 0.020 Uiso calc R 1 . .
C C14 0.38540(19) 0.41882(15) 0.25317(13) 0.0155(4) Uani d . 1 . .
H H14 0.4314 0.4131 0.3124 0.019 Uiso calc R 1 . .
C C15 0.31009(19) 0.58238(15) 0.37984(13) 0.0160(4) Uani d . 1 . .
C C16 0.5174(2) 0.69884(17) 0.41623(13) 0.0188(4) Uani d . 1 . .
H H16A 0.5675 0.6293 0.4458 0.023 Uiso calc R 1 . .
H H16B 0.4892 0.7517 0.4608 0.023 Uiso calc R 1 . .
C C17 0.6085(2) 0.76441(17) 0.36247(14) 0.0202(4) Uani d . 1 . .
H H17A 0.5577 0.8345 0.3342 0.024 Uiso calc R 1 . .
H H17B 0.6316 0.7118 0.3162 0.024 Uiso calc R 1 . .

loop_
_atom_site_aniso_label
_atom_site_aniso_U_11
_atom_site_aniso_U_22
_atom_site_aniso_U_33
_atom_site_aniso_U_12
_atom_site_aniso_U_13
_atom_site_aniso_U_23
Cl1 0.0140(2) 0.0368(3) 0.0168(3) 0.00997(17) 0.00123(19) 0.00264(18)
Cl2 0.0144(3) 0.0303(3) 0.0259(3) -0.00757(16) 0.0018(2) 0.00000(18)
S1 0.0121(3) 0.0269(3) 0.0237(3) -0.00480(16) 0.0040(2) 0.00486(18)
O1 0.0192(7) 0.0317(7) 0.0173(8) -0.0060(6) 0.0050(6) 0.0020(6)
O2 0.0138(6) 0.0248(7) 0.0131(7) -0.0073(5) 0.0014(5) 0.0002(5)
N1 0.0113(7) 0.0173(7) 0.0119(8) -0.0005(6) 0.0062(6) 0.0000(6)
C1 0.0235(10) 0.0211(9) 0.0194(11) -0.0054(7) 0.0063(8) 0.0003(7)
C2 0.0217(10) 0.0208(9) 0.0126(10) -0.0013(7) 0.0065(8) 0.0001(7)
C3 0.0136(9) 0.0210(9) 0.0090(9) -0.0004(7) 0.0033(7) 0.0018(7)
C4 0.0141(9) 0.0241(9) 0.0079(9) -0.0021(7) 0.0027(7) 0.0012(7)
C5 0.0148(9) 0.0225(9) 0.0174(10) 0.0024(7) 0.0077(8) 0.0037(7)
C6 0.0154(9) 0.0186(8) 0.0191(10) 0.0005(7) 0.0100(8) -0.0004(7)
C7 0.0101(8) 0.0171(8) 0.0262(11) 0.0005(6) 0.0058(8) 0.0031(7)
C8 0.0111(8) 0.0172(8) 0.0143(9) -0.0011(6) 0.0049(7) -0.0002(7)
C9 0.0093(8) 0.0167(8) 0.0143(9) -0.0025(6) 0.0044(7) 0.0013(6)
C10 0.0103(8) 0.0205(8) 0.0123(10) -0.0005(6) 0.0026(7) 0.0007(7)
C11 0.0135(9) 0.0243(9) 0.0145(10) -0.0015(7) 0.0020(7) -0.0003(7)
C12 0.0169(9) 0.0207(9) 0.0174(10) 0.0008(7) 0.0068(8) -0.0030(7)
C13 0.0131(9) 0.0204(9) 0.0161(10) 0.0024(7) 0.0036(7) 0.0001(7)
C14 0.0114(9) 0.0190(9) 0.0159(10) -0.0006(6) 0.0023(7) 0.0013(7)
C15 0.0124(9) 0.0183(9) 0.0188(11) -0.0002(6) 0.0068(8) -0.0017(7)
C16 0.0137(9) 0.0262(10) 0.0162(10) -0.0057(7) 0.0024(8) -0.0035(7)
C17 0.0140(9) 0.0240(9) 0.0222(11) -0.0049(7) 0.0022(8) -0.0004(8)

loop_
_atom_type_symbol
_atom_type_description
_atom_type_scat_dispersion_real
_atom_type_scat_dispersion_imag
_atom_type_scat_source
C C 0.0181 0.0091 'International Tables Vol C Tables 4.2.6.8 and 6.1.1.4'
H H 0.0000 0.0000 'International Tables Vol C Tables 4.2.6.8 and 6.1.1.4'
N N 0.0311 0.0180 'International Tables Vol C Tables 4.2.6.8 and 6.1.1.4'
O O 0.0492 0.0322 'International Tables Vol C Tables 4.2.6.8 and 6.1.1.4'
S S 0.3331 0.5567 'International Tables Vol C Tables 4.2.6.8 and 6.1.1.4'
Cl Cl 0.3639 0.7018 'International Tables Vol C Tables 4.2.6.8 and 6.1.1.4'

loop_
_geom_angle_atom_site_label_1
_geom_angle_atom_site_label_2
_geom_angle_atom_site_label_3
_geom_angle_site_symmetry_1
_geom_angle_site_symmetry_3
_geom_angle
_geom_angle_publ_flag
C1 S1 C4 . . 91.80(9) ?
C15 O2 C16 . . 116.73(15) ?
C8 N1 C6 . . 113.66(14) ?
C8 N1 C7 . . 115.33(14) ?
C6 N1 C7 . . 112.16(14) ?
C2 C1 S1 . . 111.44(15) ?
C2 C1 H1 . . 124.3 ?
S1 C1 H1 . . 124.3 ?
C1 C2 C3 . . 112.55(17) ?
C1 C2 H2 . . 123.7 ?
C3 C2 H2 . . 123.7 ?
C4 C3 C2 . . 113.01(17) ?
C4 C3 C7 . . 121.62(16) ?
C2 C3 C7 . . 125.23(16) ?
C3 C4 C5 . . 124.61(16) ?
C3 C4 S1 . . 111.19(14) ?
C5 C4 S1 . . 124.14(14) ?
C4 C5 C6 . . 108.82(15) ?
C4 C5 H5A . . 109.9 ?
C6 C5 H5A . . 109.9 ?
C4 C5 H5B . . 109.9 ?
C6 C5 H5B . . 109.9 ?
H5A C5 H5B . . 108.3 ?
N1 C6 C5 . . 109.83(15) ?
N1 C6 H6A . . 109.7 ?
C5 C6 H6A . . 109.7 ?
N1 C6 H6B . . 109.7 ?
C5 C6 H6B . . 109.7 ?
H6A C6 H6B . . 108.2 ?
N1 C7 C3 . . 108.85(15) ?
N1 C7 H7A . . 109.9 ?
C3 C7 H7A . . 109.9 ?
N1 C7 H7B . . 109.9 ?
C3 C7 H7B . . 109.9 ?
H7A C7 H7B . . 108.3 ?
N1 C8 C9 . . 110.25(14) ?
N1 C8 C15 . . 116.67(15) ?
C9 C8 C15 . . 110.57(14) ?
N1 C8 H8 . . 106.2 ?
C9 C8 H8 . . 106.2 ?
C15 C8 H8 . . 106.2 ?
C10 C9 C14 . . 117.43(17) ?
C10 C9 C8 . . 120.70(16) ?
C14 C9 C8 . . 121.85(17) ?
C9 C10 C11 . . 122.00(17) ?
C9 C10 Cl1 . . 120.04(14) ?
C11 C10 Cl1 . . 117.94(15) ?
C12 C11 C10 . . 119.25(19) ?
C12 C11 H11 . . 120.4 ?
C10 C11 H11 . . 120.4 ?
C13 C12 C11 . . 120.25(18) ?
C13 C12 H12 . . 119.9 ?
C11 C12 H12 . . 119.9 ?
C12 C13 C14 . . 119.86(17) ?
C12 C13 H13 . . 120.1 ?
C14 C13 H13 . . 120.1 ?
C13 C14 C9 . . 121.20(18) ?
C13 C14 H14 . . 119.4 ?
C9 C14 H14 . . 119.4 ?
O1 C15 O2 . . 123.85(18) ?
O1 C15 C8 . . 127.06(17) ?
O2 C15 C8 . . 109.08(15) ?
O2 C16 C17 . . 104.11(16) ?
O2 C16 H16A . . 110.9 ?
C17 C16 H16A . . 110.9 ?
O2 C16 H16B . . 110.9 ?
C17 C16 H16B . . 110.9 ?
H16A C16 H16B . . 109.0 ?
C16 C17 Cl2 . . 108.60(15) ?
C16 C17 H17A . . 110.0 ?
Cl2 C17 H17A . . 110.0 ?
C16 C17 H17B . . 110.0 ?
Cl2 C17 H17B . . 110.0 ?
H17A C17 H17B . . 108.4 ?

loop_
_geom_bond_atom_site_label_1
_geom_bond_atom_site_label_2
_geom_bond_site_symmetry_2
_geom_bond_distance
_geom_bond_publ_flag
Cl1 C10 . 1.7450(18) ?
Cl2 C17 . 1.791(2) ?
S1 C1 . 1.723(2) ?
S1 C4 . 1.7256(18) ?
O1 C15 . 1.204(2) ?
O2 C15 . 1.345(2) ?
O2 C16 . 1.449(2) ?
N1 C8 . 1.457(2) ?
N1 C6 . 1.466(2) ?
N1 C7 . 1.467(2) ?
C1 C2 . 1.358(3) ?
C1 H1 . 0.9500 ?
C2 C3 . 1.426(3) ?
C2 H2 . 0.9500 ?
C3 C4 . 1.356(3) ?
C3 C7 . 1.506(2) ?
C4 C5 . 1.499(3) ?
C5 C6 . 1.532(3) ?
C5 H5A . 0.9900 ?
C5 H5B . 0.9900 ?
C6 H6A . 0.9900 ?
C6 H6B . 0.9900 ?
C7 H7A . 0.9900 ?
C7 H7B . 0.9900 ?
C8 C9 . 1.520(2) ?
C8 C15 . 1.532(3) ?
C8 H8 . 1.0000 ?
C9 C10 . 1.384(3) ?
C9 C14 . 1.398(3) ?
C10 C11 . 1.389(3) ?
C11 C12 . 1.385(3) ?
C11 H11 . 0.9500 ?
C12 C13 . 1.374(3) ?
C12 H12 . 0.9500 ?
C13 C14 . 1.390(3) ?
C13 H13 . 0.9500 ?
C14 H14 . 0.9500 ?
C16 C17 . 1.515(3) ?
C16 H16A . 0.9900 ?
C16 H16B . 0.9900 ?
C17 H17A . 0.9900 ?
C17 H17B . 0.9900 ?

loop_
_geom_hbond_atom_site_label_D
_geom_hbond_atom_site_label_H
_geom_hbond_atom_site_label_A
_geom_hbond_site_symmetry_A
_geom_hbond_distance_DH
_geom_hbond_distance_HA
_geom_hbond_distance_DA
_geom_hbond_angle_DHA
C7 H7a O1 . 0.99 2.53 3.140(2) 120.0
C8 H8 Cl1 . 1.00 2.59 3.042(2) 107.0

loop_
_geom_torsion_atom_site_label_1
_geom_torsion_atom_site_label_2
_geom_torsion_atom_site_label_3
_geom_torsion_atom_site_label_4
_geom_torsion_site_symmetry_1
_geom_torsion_site_symmetry_2
_geom_torsion_site_symmetry_3
_geom_torsion_site_symmetry_4
_geom_torsion
_geom_torsion_publ_flag
C4 S1 C1 C2 . . . . 0.79(17) ?
S1 C1 C2 C3 . . . . -0.9(2) ?
C1 C2 C3 C4 . . . . 0.6(2) ?
C1 C2 C3 C7 . . . . -175.08(19) ?
C2 C3 C4 C5 . . . . -177.23(17) ?
C7 C3 C4 C5 . . . . -1.3(3) ?
C2 C3 C4 S1 . . . . 0.0(2) ?
C7 C3 C4 S1 . . . . 175.86(15) ?
C1 S1 C4 C3 . . . . -0.42(16) ?
C1 S1 C4 C5 . . . . 176.78(17) ?
C3 C4 C5 C6 . . . . -12.0(3) ?
S1 C4 C5 C6 . . . . 171.12(14) ?
C8 N1 C6 C5 . . . . 157.57(15) ?
C7 N1 C6 C5 . . . . -69.4(2) ?
C4 C5 C6 N1 . . . . 44.8(2) ?
C8 N1 C7 C3 . . . . -174.85(15) ?
C6 N1 C7 C3 . . . . 52.9(2) ?
C4 C3 C7 N1 . . . . -18.0(3) ?
C2 C3 C7 N1 . . . . 157.41(17) ?
C6 N1 C8 C9 . . . . -167.86(15) ?
C7 N1 C8 C9 . . . . 60.6(2) ?
C6 N1 C8 C15 . . . . 65.0(2) ?
C7 N1 C8 C15 . . . . -66.6(2) ?
N1 C8 C9 C10 . . . . 78.1(2) ?
C15 C8 C9 C10 . . . . -151.36(16) ?
N1 C8 C9 C14 . . . . -100.15(19) ?
C15 C8 C9 C14 . . . . 30.3(2) ?
C14 C9 C10 C11 . . . . 0.9(3) ?
C8 C9 C10 C11 . . . . -177.49(16) ?
C14 C9 C10 Cl1 . . . . -177.49(13) ?
C8 C9 C10 Cl1 . . . . 4.1(2) ?
C9 C10 C11 C12 . . . . -0.6(3) ?
Cl1 C10 C11 C12 . . . . 177.76(14) ?
C10 C11 C12 C13 . . . . -0.5(3) ?
C11 C12 C13 C14 . . . . 1.3(3) ?
C12 C13 C14 C9 . . . . -1.0(3) ?
C10 C9 C14 C13 . . . . 0.0(3) ?
C8 C9 C14 C13 . . . . 178.30(16) ?
C16 O2 C15 O1 . . . . 5.7(3) ?
C16 O2 C15 C8 . . . . -175.09(14) ?
N1 C8 C15 O1 . . . . 9.3(3) ?
C9 C8 C15 O1 . . . . -117.7(2) ?
N1 C8 C15 O2 . . . . -169.92(14) ?
C9 C8 C15 O2 . . . . 63.05(18) ?
C15 O2 C16 C17 . . . . 167.79(15) ?
O2 C16 C17 Cl2 . . . . -177.94(12) ?
